data_1562764
loop_
_publ_author_name
'Li, Na'
'Guo, Hui-Lin'
'Hu, Huai-Ming'
'Song, Juan'
'Xu, Bing'
'Yang, Meng-Lin'
'Dong, Fa-Xin'
'Xue, Gang-Lin'

_publ_section_title
;
 Hydrothermal syntheses, crystal structures and luminescence properties of
 zinc(II) and cadmium(II) coordination polymers based on bifunctional
 3,2&#x2032;:6&#x2032;,3&#x2032;&#x2032;-terpyridine-4&#x2032;-carboxylic
 acid
;
_journal_name_full 'Journal of Solid State Chemistry'
_journal_page_first 416
_journal_page_last 423
_journal_paper_doi 10.1016/j.jssc.2012.10.028
_journal_volume 198
_journal_year 2013
_chemical_formula_sum 'C34 H24 N6 O10 Zn2'
_chemical_formula_weight 807.33
_space_group_IT_number 2
_space_group_name_Hall '-P 1'
_space_group_name_H-M_alt 'P -1'
_symmetry_cell_setting triclinic
_symmetry_space_group_name_H-M 'P -1'
_atom_sites_solution_hydrogens geom
_atom_sites_solution_primary direct
_atom_sites_solution_secondary difmap
_audit_creation_method SHELXL-97
_cell_angle_alpha 68.058(5)
_cell_angle_beta 81.922(8)
_cell_angle_gamma 78.924(6)
_cell_formula_units_Z 1
_cell_length_a 8.091(4)
_cell_length_b 9.239(4)
_cell_length_c 11.775(7)
_cell_measurement_reflns_used 3524
_cell_measurement_temperature 296(2)
_cell_measurement_theta_max 25.10
_cell_measurement_theta_min 1.96
_cell_volume 799.0(7)
_computing_structure_refinement 'SHELXL-97 (Sheldrick, 1997)'
_computing_structure_solution 'SHELXS-97 (Sheldrick, 1990)'
_diffrn_ambient_temperature 296(2)
_diffrn_measured_fraction_theta_full 0.979
_diffrn_measured_fraction_theta_max 0.979
_diffrn_radiation_monochromator graphite
_diffrn_radiation_source 'fine-focus sealed tube'
_diffrn_radiation_type MoK\a
_diffrn_radiation_wavelength 0.71073
_diffrn_reflns_av_R_equivalents 0.0217
_diffrn_reflns_av_sigmaI/netI 0.0496
_diffrn_reflns_limit_h_max 9
_diffrn_reflns_limit_h_min -6
_diffrn_reflns_limit_k_max 10
_diffrn_reflns_limit_k_min -10
_diffrn_reflns_limit_l_max 14
_diffrn_reflns_limit_l_min -13
_diffrn_reflns_number 3905
_diffrn_reflns_theta_full 25.05
_diffrn_reflns_theta_max 25.05
_diffrn_reflns_theta_min 1.87
_exptl_absorpt_coefficient_mu 1.573
_exptl_absorpt_correction_T_max 0.9019
_exptl_absorpt_correction_T_min 0.7973
_exptl_absorpt_correction_type multi-scan
_exptl_absorpt_process_details SADABS
_exptl_crystal_colour pink
_exptl_crystal_density_diffrn 1.678
_exptl_crystal_density_method 'not measured'
_exptl_crystal_description block
_exptl_crystal_F_000 410
_exptl_crystal_size_max 0.27
_exptl_crystal_size_mid 0.19
_exptl_crystal_size_min 0.12
_refine_diff_density_max 0.501
_refine_diff_density_min -0.527
_refine_diff_density_rms 0.075
_refine_ls_extinction_method none
_refine_ls_goodness_of_fit_ref 1.072
_refine_ls_hydrogen_treatment mixed
_refine_ls_matrix_type full
_refine_ls_number_parameters 241
_refine_ls_number_reflns 2760
_refine_ls_number_restraints 2
_refine_ls_restrained_S_all 1.072
_refine_ls_R_factor_all 0.0557
_refine_ls_R_factor_gt 0.0402
_refine_ls_shift/su_max 0.001
_refine_ls_shift/su_mean 0.000
_refine_ls_structure_factor_coef Fsqd
_refine_ls_weighting_details 'calc w=1/[\s^2^(Fo^2^)+(0.0638P)^2^+0.0000P] where P=(Fo^2^+2Fc^2^)/3'
_refine_ls_weighting_scheme calc
_refine_ls_wR_factor_gt 0.1063
_refine_ls_wR_factor_ref 0.1136
_reflns_number_gt 2179
_reflns_number_total 2760
_reflns_threshold_expression >2sigma(I)
_cod_data_source_file JSSC-2013-198-416.cif
_cod_data_source_block 1
_cod_original_sg_symbol_H-M P-1
_cod_database_code 1562764

loop_
_symmetry_equiv_pos_as_xyz
'x, y, z'
'-x, -y, -z'

loop_
_atom_site_label
_atom_site_type_symbol
_atom_site_fract_x
_atom_site_fract_y
_atom_site_fract_z
_atom_site_U_iso_or_equiv
_atom_site_adp_type
_atom_site_occupancy
_atom_site_symmetry_multiplicity
_atom_site_calc_flag
_atom_site_refinement_flags
_atom_site_disorder_assembly
_atom_site_disorder_group
Zn1 Zn 0.71252(5) 0.60077(5) 0.61438(4) 0.04062(18) Uani 1 1 d . . .
N1 N 0.2450(3) 0.2238(4) 1.3256(3) 0.0397(7) Uani 1 1 d . . .
N2 N 0.2557(3) 0.0350(3) 0.9969(3) 0.0357(7) Uani 1 1 d . . .
N3 N 0.2533(4) -0.2161(4) 0.7049(3) 0.0518(9) Uani 1 1 d . . .
O1 O 0.5832(3) 0.4811(3) 0.7805(2) 0.0448(6) Uani 1 1 d . . .
O2 O 0.5817(3) 0.3839(3) 0.6366(2) 0.0463(6) Uani 1 1 d . . .
O3 O 0.8364(3) 0.6543(3) 0.4427(2) 0.0527(7) Uani 1 1 d . . .
O4 O 1.0613(3) 0.5588(3) 0.3437(2) 0.0536(7) Uani 1 1 d . . .
O5 O 0.5005(3) 0.7409(3) 0.5227(2) 0.0418(6) Uani 1 1 d D . .
C1 C 0.1903(4) 0.0933(5) 1.4032(3) 0.0441(9) Uani 1 1 d . . .
H1 H 0.1693 0.0813 1.4857 0.053 Uiso 1 1 calc R . .
C2 C 0.1630(5) -0.0260(5) 1.3672(3) 0.0474(9) Uani 1 1 d . . .
H2 H 0.1229 -0.1155 1.4240 0.057 Uiso 1 1 calc R . .
C3 C 0.1967(4) -0.0092(4) 1.2448(3) 0.0430(9) Uani 1 1 d . . .
H3 H 0.1792 -0.0875 1.2182 0.052 Uiso 1 1 calc R . .
C4 C 0.2565(4) 0.1249(4) 1.1625(3) 0.0354(8) Uani 1 1 d . . .
C5 C 0.2789(4) 0.2391(4) 1.2066(3) 0.0394(8) Uani 1 1 d . . .
H5 H 0.3189 0.3298 1.1519 0.047 Uiso 1 1 calc R . .
C6 C 0.3018(4) 0.1434(4) 1.0302(3) 0.0363(8) Uani 1 1 d . . .
C7 C 0.3933(4) 0.2602(4) 0.9510(3) 0.0364(8) Uani 1 1 d . . .
H7 H 0.4256 0.3327 0.9777 0.044 Uiso 1 1 calc R . .
C8 C 0.4351(4) 0.2653(4) 0.8307(3) 0.0358(8) Uani 1 1 d . . .
C9 C 0.3833(4) 0.1544(4) 0.7955(3) 0.0377(8) Uani 1 1 d . . .
H9 H 0.4066 0.1573 0.7152 0.045 Uiso 1 1 calc R . .
C10 C 0.2967(4) 0.0397(4) 0.8808(3) 0.0349(8) Uani 1 1 d . . .
C11 C 0.2857(5) -0.0997(4) 0.7351(3) 0.0448(9) Uani 1 1 d . . .
H11 H 0.3346 -0.0186 0.6742 0.054 Uiso 1 1 calc R . .
C12 C 0.2510(4) -0.0912(4) 0.8523(3) 0.0365(8) Uani 1 1 d . . .
C13 C 0.1809(5) -0.2128(5) 0.9405(4) 0.0487(10) Uani 1 1 d . . .
H13 H 0.1562 -0.2132 1.0202 0.058 Uiso 1 1 calc R . .
C14 C 0.1467(5) -0.3353(5) 0.9111(4) 0.0560(11) Uani 1 1 d . . .
H14 H 0.0998 -0.4188 0.9707 0.067 Uiso 1 1 calc R . .
C15 C 0.1830(5) -0.3316(5) 0.7923(4) 0.0521(10) Uani 1 1 d . . .
H15 H 0.1575 -0.4129 0.7726 0.063 Uiso 1 1 calc R . .
C16 C 0.5396(4) 0.3840(4) 0.7440(3) 0.0375(8) Uani 1 1 d . . .
C17 C 0.9707(5) 0.5617(5) 0.4376(3) 0.0407(9) Uani 1 1 d . . .
H5A H 0.418(4) 0.748(6) 0.572(4) 0.080 Uiso 1 1 d D . .
H5B H 0.478(6) 0.689(5) 0.485(4) 0.080 Uiso 1 1 d D . .

loop_
_atom_site_aniso_label
_atom_site_aniso_U_11
_atom_site_aniso_U_22
_atom_site_aniso_U_33
_atom_site_aniso_U_23
_atom_site_aniso_U_13
_atom_site_aniso_U_12
Zn1 0.0475(3) 0.0481(3) 0.0278(3) -0.0160(2) 0.00522(17) -0.0118(2)
N1 0.0432(17) 0.053(2) 0.0259(16) -0.0160(14) 0.0041(12) -0.0141(14)
N2 0.0430(16) 0.0365(17) 0.0315(16) -0.0160(14) 0.0000(12) -0.0097(13)
N3 0.062(2) 0.055(2) 0.051(2) -0.0339(19) 0.0005(16) -0.0120(17)
O1 0.0577(16) 0.0482(16) 0.0364(15) -0.0213(13) 0.0061(11) -0.0206(12)
O2 0.0661(17) 0.0486(16) 0.0279(14) -0.0149(12) 0.0056(12) -0.0213(13)
O3 0.0506(16) 0.0633(19) 0.0319(15) -0.0123(13) 0.0062(12) 0.0032(14)
O4 0.0543(16) 0.070(2) 0.0265(14) -0.0143(13) 0.0067(12) -0.0005(14)
O5 0.0488(15) 0.0472(16) 0.0357(15) -0.0218(12) -0.0002(11) -0.0098(12)
C1 0.045(2) 0.057(3) 0.0276(19) -0.0127(18) 0.0044(15) -0.0124(18)
C2 0.055(2) 0.046(2) 0.035(2) -0.0088(18) 0.0078(17) -0.0155(18)
C3 0.049(2) 0.043(2) 0.040(2) -0.0185(18) 0.0040(17) -0.0113(17)
C4 0.0391(19) 0.041(2) 0.0279(18) -0.0146(16) -0.0010(14) -0.0052(15)
C5 0.048(2) 0.045(2) 0.0271(19) -0.0128(17) 0.0025(15) -0.0157(17)
C6 0.045(2) 0.038(2) 0.0282(19) -0.0138(16) -0.0014(15) -0.0080(16)
C7 0.046(2) 0.038(2) 0.0279(19) -0.0157(16) 0.0007(15) -0.0071(16)
C8 0.0418(19) 0.0338(19) 0.0296(19) -0.0112(15) -0.0017(15) -0.0017(15)
C9 0.049(2) 0.040(2) 0.0272(18) -0.0156(16) -0.0015(15) -0.0077(16)
C10 0.0397(19) 0.037(2) 0.0293(19) -0.0131(16) -0.0011(14) -0.0063(15)
C11 0.057(2) 0.044(2) 0.040(2) -0.0206(19) -0.0025(17) -0.0131(18)
C12 0.0407(19) 0.037(2) 0.035(2) -0.0160(16) -0.0028(15) -0.0073(15)
C13 0.056(2) 0.056(3) 0.043(2) -0.026(2) 0.0070(18) -0.022(2)
C14 0.066(3) 0.052(3) 0.056(3) -0.019(2) 0.009(2) -0.031(2)
C15 0.050(2) 0.049(3) 0.071(3) -0.035(2) -0.003(2) -0.0098(19)
C16 0.042(2) 0.037(2) 0.035(2) -0.0146(17) -0.0021(15) -0.0069(16)
C17 0.046(2) 0.049(2) 0.0268(19) -0.0122(17) 0.0034(16) -0.0155(18)

loop_
_atom_type_symbol
_atom_type_description
_atom_type_scat_dispersion_real
_atom_type_scat_dispersion_imag
_atom_type_scat_source
C C 0.0033 0.0016 'International Tables Vol C Tables 4.2.6.8 and 6.1.1.4'
H H 0.0000 0.0000 'International Tables Vol C Tables 4.2.6.8 and 6.1.1.4'
N N 0.0061 0.0033 'International Tables Vol C Tables 4.2.6.8 and 6.1.1.4'
O O 0.0106 0.0060 'International Tables Vol C Tables 4.2.6.8 and 6.1.1.4'
Zn Zn 0.2839 1.4301 'International Tables Vol C Tables 4.2.6.8 and 6.1.1.4'

loop_
_geom_angle_atom_site_label_1
_geom_angle_atom_site_label_2
_geom_angle_atom_site_label_3
_geom_angle
_geom_angle_site_symmetry_1
_geom_angle_site_symmetry_3
O3 Zn1 N1 103.86(12) . 2_667
O3 Zn1 O1 162.04(11) . .
N1 Zn1 O1 93.74(11) 2_667 .
O3 Zn1 O5 85.39(10) . .
N1 Zn1 O5 93.09(11) 2_667 .
O1 Zn1 O5 97.36(11) . .
O3 Zn1 O4 79.97(10) . 2_766
N1 Zn1 O4 100.78(12) 2_667 2_766
O1 Zn1 O4 93.41(10) . 2_766
O5 Zn1 O4 161.84(10) . 2_766
O3 Zn1 O2 104.00(10) . .
N1 Zn1 O2 151.93(10) 2_667 .
O1 Zn1 O2 58.75(9) . .
O5 Zn1 O2 85.74(10) . .
O4 Zn1 O2 87.42(11) 2_766 .
C1 N1 C5 118.3(3) . .
C1 N1 Zn1 121.4(2) . 2_667
C5 N1 Zn1 120.3(2) . 2_667
C6 N2 C10 118.7(3) . .
C15 N3 C11 117.6(3) . .
C16 O1 Zn1 95.8(2) . .
C16 O2 Zn1 83.7(2) . .
C17 O3 Zn1 113.9(2) . .
C17 O4 Zn1 112.2(2) . 2_766
Zn1 O5 H5A 111(3) . .
Zn1 O5 H5B 103(3) . .
H5A O5 H5B 106(4) . .
N1 C1 C2 123.0(3) . .
N1 C1 H1 118.5 . .
C2 C1 H1 118.5 . .
C1 C2 C3 118.5(4) . .
C1 C2 H2 120.8 . .
C3 C2 H2 120.8 . .
C4 C3 C2 119.5(3) . .
C4 C3 H3 120.2 . .
C2 C3 H3 120.2 . .
C3 C4 C5 118.0(3) . .
C3 C4 C6 120.8(3) . .
C5 C4 C6 121.1(3) . .
N1 C5 C4 122.6(3) . .
N1 C5 H5 118.7 . .
C4 C5 H5 118.7 . .
N2 C6 C7 123.0(3) . .
N2 C6 C4 114.9(3) . .
C7 C6 C4 122.0(3) . .
C6 C7 C8 118.3(3) . .
C6 C7 H7 120.9 . .
C8 C7 H7 120.9 . .
C9 C8 C7 118.5(3) . .
C9 C8 C16 121.2(3) . .
C7 C8 C16 120.2(3) . .
C10 C9 C8 119.6(3) . .
C10 C9 H9 120.2 . .
C8 C9 H9 120.2 . .
N2 C10 C9 121.9(3) . .
N2 C10 C12 115.7(3) . .
C9 C10 C12 122.3(3) . .
N3 C11 C12 124.3(4) . .
N3 C11 H11 117.8 . .
C12 C11 H11 117.8 . .
C13 C12 C11 116.6(3) . .
C13 C12 C10 121.9(3) . .
C11 C12 C10 121.4(3) . .
C12 C13 C14 119.9(4) . .
C12 C13 H13 120.0 . .
C14 C13 H13 120.0 . .
C15 C14 C13 119.1(4) . .
C15 C14 H14 120.5 . .
C13 C14 H14 120.5 . .
N3 C15 C14 122.4(4) . .
N3 C15 H15 118.8 . .
C14 C15 H15 118.8 . .
O1 C16 O2 121.8(3) . .
O1 C16 C8 118.6(3) . .
O2 C16 C8 119.6(3) . .
O4 C17 O3 127.0(3) . .
O4 C17 C17 116.9(4) . 2_766
O3 C17 C17 116.1(4) . 2_766

loop_
_geom_bond_atom_site_label_1
_geom_bond_atom_site_label_2
_geom_bond_distance
_geom_bond_site_symmetry_2
Zn1 O3 2.051(3) .
Zn1 N1 2.094(3) 2_667
Zn1 O1 2.097(3) .
Zn1 O5 2.100(3) .
Zn1 O4 2.107(3) 2_766
Zn1 O2 2.355(3) .
N1 C1 1.324(5) .
N1 C5 1.348(4) .
N1 Zn1 2.094(3) 2_667
N2 C6 1.332(4) .
N2 C10 1.347(4) .
N3 C15 1.330(5) .
N3 C11 1.331(5) .
O1 C16 1.251(4) .
O2 C16 1.262(4) .
O3 C17 1.256(4) .
O4 C17 1.243(4) .
O4 Zn1 2.107(3) 2_766
O5 H5A 0.833(19) .
O5 H5B 0.823(19) .
C1 C2 1.383(5) .
C1 H1 0.9300 .
C2 C3 1.383(5) .
C2 H2 0.9300 .
C3 C4 1.382(5) .
C3 H3 0.9300 .
C4 C5 1.387(5) .
C4 C6 1.502(5) .
C5 H5 0.9300 .
C6 C7 1.394(5) .
C7 C8 1.394(4) .
C7 H7 0.9300 .
C8 C9 1.388(5) .
C8 C16 1.496(5) .
C9 C10 1.384(5) .
C9 H9 0.9300 .
C10 C12 1.491(5) .
C11 C12 1.398(5) .
C11 H11 0.9300 .
C12 C13 1.367(5) .
C13 C14 1.385(5) .
C13 H13 0.9300 .
C14 C15 1.377(5) .
C14 H14 0.9300 .
C15 H15 0.9300 .
C17 C17 1.557(7) 2_766

loop_
_geom_hbond_atom_site_label_D
_geom_hbond_atom_site_label_H
_geom_hbond_atom_site_label_A
_geom_hbond_distance_DH
_geom_hbond_distance_HA
_geom_hbond_distance_DA
_geom_hbond_angle_DHA
_geom_hbond_site_symmetry_A
O5 H5A N3 0.833(19) 1.99(2) 2.808(4) 168(5) 1_565
O5 H5B O2 0.823(19) 1.94(2) 2.749(3) 166(5) 2_666

loop_
_geom_torsion_atom_site_label_1
_geom_torsion_atom_site_label_2
_geom_torsion_atom_site_label_3
_geom_torsion_atom_site_label_4
_geom_torsion
_geom_torsion_site_symmetry_1
_geom_torsion_site_symmetry_2
_geom_torsion_site_symmetry_3
_geom_torsion_site_symmetry_4
O3 Zn1 O1 C16 -18.0(4) . . . .
N1 Zn1 O1 C16 173.4(2) 2_667 . . .
O5 Zn1 O1 C16 79.8(2) . . . .
O4 Zn1 O1 C16 -85.6(2) 2_766 . . .
O2 Zn1 O1 C16 -0.66(19) . . . .
O3 Zn1 O2 C16 175.2(2) . . . .
N1 Zn1 O2 C16 -12.0(3) 2_667 . . .
O1 Zn1 O2 C16 0.66(19) . . . .
O5 Zn1 O2 C16 -100.6(2) . . . .
O4 Zn1 O2 C16 96.2(2) 2_766 . . .
N1 Zn1 O3 C17 106.8(3) 2_667 . . .
O1 Zn1 O3 C17 -61.5(4) . . . .
O5 Zn1 O3 C17 -161.1(3) . . . .
O4 Zn1 O3 C17 8.1(3) 2_766 . . .
O2 Zn1 O3 C17 -76.7(3) . . . .
C5 N1 C1 C2 -1.5(5) . . . .
Zn1 N1 C1 C2 -179.1(3) 2_667 . . .
N1 C1 C2 C3 1.0(6) . . . .
C1 C2 C3 C4 0.1(5) . . . .
C2 C3 C4 C5 -0.6(5) . . . .
C2 C3 C4 C6 177.2(3) . . . .
C1 N1 C5 C4 0.9(5) . . . .
Zn1 N1 C5 C4 178.6(3) 2_667 . . .
C3 C4 C5 N1 0.1(5) . . . .
C6 C4 C5 N1 -177.7(3) . . . .
C10 N2 C6 C7 -1.1(5) . . . .
C10 N2 C6 C4 -177.7(3) . . . .
C3 C4 C6 N2 9.8(5) . . . .
C5 C4 C6 N2 -172.4(3) . . . .
C3 C4 C6 C7 -166.8(3) . . . .
C5 C4 C6 C7 11.0(5) . . . .
N2 C6 C7 C8 1.4(5) . . . .
C4 C6 C7 C8 177.7(3) . . . .
C6 C7 C8 C9 0.2(5) . . . .
C6 C7 C8 C16 -177.3(3) . . . .
C7 C8 C9 C10 -1.9(5) . . . .
C16 C8 C9 C10 175.5(3) . . . .
C6 N2 C10 C9 -0.7(5) . . . .
C6 N2 C10 C12 176.2(3) . . . .
C8 C9 C10 N2 2.3(5) . . . .
C8 C9 C10 C12 -174.4(3) . . . .
C15 N3 C11 C12 0.1(6) . . . .
N3 C11 C12 C13 0.7(6) . . . .
N3 C11 C12 C10 177.6(3) . . . .
N2 C10 C12 C13 -3.7(5) . . . .
C9 C10 C12 C13 173.2(3) . . . .
N2 C10 C12 C11 179.6(3) . . . .
C9 C10 C12 C11 -3.5(5) . . . .
C11 C12 C13 C14 -0.5(6) . . . .
C10 C12 C13 C14 -177.4(3) . . . .
C12 C13 C14 C15 -0.5(6) . . . .
C11 N3 C15 C14 -1.2(6) . . . .
C13 C14 C15 N3 1.4(6) . . . .
Zn1 O1 C16 O2 1.2(4) . . . .
Zn1 O1 C16 C8 -178.8(3) . . . .
Zn1 O2 C16 O1 -1.1(3) . . . .
Zn1 O2 C16 C8 179.0(3) . . . .
C9 C8 C16 O1 -179.9(3) . . . .
C7 C8 C16 O1 -2.4(5) . . . .
C9 C8 C16 O2 0.0(5) . . . .
C7 C8 C16 O2 177.5(3) . . . .
Zn1 O4 C17 O3 173.2(3) 2_766 . . .
Zn1 O4 C17 C17 -6.5(5) 2_766 . . 2_766
Zn1 O3 C17 O4 173.1(3) . . . .
Zn1 O3 C17 C17 -7.1(5) . . . 2_766
